data_1536121
loop_
_publ_author_name
'Vojnovic, M.'
'Planinic, P.'
'Brnicevic, N.'
'Basic, I.'
'Giester, G.'

_publ_section_title
;
 The cocrystallization of the cubic (Ta6 Br12 (H2 O)6) (Cu Br2 X2) * 10(H2
 O) and triclinic (Ta6 Br12 (H2 O)6) X2 * trans-(Ta6 Br12 (O H)4 (H2 O)2)
 * 18(H2 O) (X = Cl,Br,N O3) phases with coexistence of (Ta6 Br12)(2+) and
 (Ta6 Br12)(4+) in the l
;
_journal_name_full 'Zeitschrift fuer Anorganische und Allgemeine Chemie'
_journal_page_first 401
_journal_page_last 408
_journal_volume 628
_journal_year 2002
_chemical_formula_sum 'Br26 H56 O30 Ta12'
_chemical_name_systematic
;
((Ta6 Br12 (H2 O)6) Br2) (Ta6 Br12 (O H)4 (H2 O)2) (H2 O)18
;
_space_group_IT_number 2
_symmetry_space_group_name_Hall '-P 1'
_symmetry_space_group_name_H-M 'P -1'
_cell_angle_alpha 81.037
_cell_angle_beta 81.808
_cell_angle_gamma 80.736
_cell_formula_units_Z 1
_cell_length_a 9.3399
_cell_length_b 9.8796
_cell_length_c 19.04939
_cell_volume 1701.189
_citation_journal_id_ASTM ZAACAB
_cod_data_source_file Vojnovic_ZAACAB_2002_229.cif
_cod_data_source_block H56Br26O30Ta12
_cod_original_formula_sum 'H56 Br26 O30 Ta12'
_cod_database_code 1536121

loop_
_symmetry_equiv_pos_as_xyz
x,y,z
-x,-y,-z

loop_
_atom_site_label
_atom_site_type_symbol
_atom_site_fract_x
_atom_site_fract_y
_atom_site_fract_z
_atom_site_occupancy
_atom_site_U_iso_or_equiv
Br1 Br-1 0.5537 0.35059 0.42648 1 0.0
Ta5 Ta+2 0.38944 -0.01202 0.41464 1 0.0
Ta4 Ta+2 0.38453 0.19266 0.51039 1 0.0
O9 O-2 0.367 0.501 0.2679 1 0.0
Br4 Br-1 0.49126 0.25494 0.6187 1 0.0
O4 O-2 0.7544 0.3232 0.0116 1 0.0
Br13 Br-1 0.8976 0.4933 0.33001 1 0.0
Ta2 Ta+2 0.62451 0.15681 0.00436 1 0.0
Ta6 Ta+2 0.6474 -0.146 0.06039 1 0.0
Br11 Br-1 0.47564 0.36527 0.93519 1 0.0
Br2 Br-1 0.21831 0.22383 0.40816 1 0.0
O1 O-2 0.8365 0.1791 0.3535 1 0.0
Ta1 Ta+2 0.65881 0.08938 0.43043 1 0.0
O13 O-2 1.0989 0.1842 0.7717 1 0.0
O6 O-2 0.7936 -0.2823 0.1217 1 0.0
Br6 Br-1 0.16888 -0.12796 0.48159 1 0.0
Br10 Br-1 0.80311 0.1357 0.88884 1 0.0
O14 O-2 1.122 0.565 0.4296 1 0.0
Ta3 Ta+2 0.37083 0.049 0.09763 1 0.0
O7 O-2 1.155 0.3971 0.2069 1 0.0
O12 O-2 0.8224 0.2541 0.7023 1 0.0
O10 O-2 0.9455 0.0905 0.2297 1 0.0
O5 O-2 0.2455 0.0999 0.1943 1 0.0
O11 O-2 0.6621 0.5065 0.2197 1 0.0
O8 O-2 1.1577 -0.3324 0.8657 1 0.0
O15 O-2 0.9518 -0.5662 0.9197 1 0.0
Br3 Br-1 0.5591 0.10082 0.3084 1 0.0
Br12 Br-1 0.83174 -0.22908 0.95577 1 0.0
Br8 Br-1 0.51751 -0.12038 0.18666 1 0.0
Br5 Br-1 0.15917 0.12873 0.59887 1 0.0
Br9 Br-1 0.82832 0.01686 0.07434 1 0.0
O2 O-2 0.2623 0.4044 0.5229 1 0.0
O3 O-2 0.2698 -0.0247 0.3233 1 0.0
Br7 Br-1 0.49956 0.24753 0.12088 1 0.0
